data_1570370
loop_
_publ_author_name
'Binayeva, Meruyert'
'Ma, Xinghua'
'Ghaemimohammadi, Pejman'
'Biscoe, Mark R.'

_publ_section_title
;
 A general approach to stereospecific Pd-catalyzed cross-coupling
 reactions of benzylic stereocenters.
;
_journal_issue 48
_journal_name_full 'Chemical science'
_journal_page_first 14124
_journal_page_last 14130
_journal_paper_doi 10.1039/d3sc04519f
_journal_volume 14
_journal_year 2023
_chemical_absolute_configuration ad
_chemical_formula_moiety 'C32 H53 B O2 Sn'
_chemical_formula_sum 'C32 H53 B O2 Sn'
_chemical_formula_weight 599.24
_space_group_crystal_system monoclinic
_space_group_IT_number 4
_space_group_name_Hall 'P 2yb'
_space_group_name_H-M_alt 'P 1 21 1'
_atom_sites_solution_hydrogens geom
_atom_sites_solution_primary dual
_audit_block_doi 10.5517/ccdc.csd.cc2gwymy
_audit_creation_method SHELXL-2018/3
_audit_update_record
;
2023-08-26 deposited with the CCDC.	2023-11-16 downloaded from the CCDC.
;
_cell_angle_alpha 90
_cell_angle_beta 109.8670(10)
_cell_angle_gamma 90
_cell_formula_units_Z 4
_cell_length_a 10.8925(4)
_cell_length_b 19.7704(7)
_cell_length_c 15.6033(5)
_cell_measurement_reflns_used 9010
_cell_measurement_temperature 130(2)
_cell_measurement_theta_max 72.44
_cell_measurement_theta_min 3.75
_cell_volume 3160.17(19)
_computing_cell_refinement 'Bruker SAINT'
_computing_data_collection 'Bruker APEX3'
_computing_data_reduction 'Bruker SAINT'
_computing_molecular_graphics 'Bruker SHELXTL'
_computing_publication_material 'Bruker SHELXTL'
_computing_structure_refinement 'SHELXL-2018/3 (Sheldrick, 2018)'
_computing_structure_solution 'SHELXT 2018/2 (Sheldrick, 2018)'
_diffrn_ambient_temperature 130(2)
_diffrn_measured_fraction_theta_full 0.995
_diffrn_measured_fraction_theta_max 0.992
_diffrn_measurement_device_type 'Bruker D8 with PHOTON III detector'
_diffrn_measurement_method '\f and \w shutterless scans'
_diffrn_radiation_type CuK\a
_diffrn_radiation_wavelength 1.54178
_diffrn_reflns_av_R_equivalents 0.0487
_diffrn_reflns_av_unetI/netI 0.0368
_diffrn_reflns_Laue_measured_fraction_full 0.995
_diffrn_reflns_Laue_measured_fraction_max 0.992
_diffrn_reflns_limit_h_max 12
_diffrn_reflns_limit_h_min -13
_diffrn_reflns_limit_k_max 23
_diffrn_reflns_limit_k_min -24
_diffrn_reflns_limit_l_max 18
_diffrn_reflns_limit_l_min -19
_diffrn_reflns_number 74321
_diffrn_reflns_point_group_measured_fraction_full 0.990
_diffrn_reflns_point_group_measured_fraction_max 0.982
_diffrn_reflns_theta_full 67.679
_diffrn_reflns_theta_max 72.537
_diffrn_reflns_theta_min 3.011
_exptl_absorpt_coefficient_mu 6.602
_exptl_absorpt_correction_T_max 0.7536
_exptl_absorpt_correction_T_min 0.4354
_exptl_absorpt_correction_type empirical
_exptl_absorpt_process_details sadabs
_exptl_crystal_colour colorless
_exptl_crystal_density_diffrn 1.260
_exptl_crystal_description block
_exptl_crystal_F_000 1264
_exptl_crystal_size_max 0.270
_exptl_crystal_size_mid 0.230
_exptl_crystal_size_min 0.050
_refine_diff_density_max 1.650
_refine_diff_density_min -1.269
_refine_diff_density_rms 0.107
_refine_ls_abs_structure_details
; 
 Classical Flack method preferred over Parsons because s.u. lower. 
;
_refine_ls_abs_structure_Flack 0.023(9)
_refine_ls_extinction_method none
_refine_ls_goodness_of_fit_ref 1.052
_refine_ls_hydrogen_treatment constr
_refine_ls_matrix_type full
_refine_ls_number_parameters 657
_refine_ls_number_reflns 12341
_refine_ls_number_restraints 183
_refine_ls_restrained_S_all 1.053
_refine_ls_R_factor_all 0.0557
_refine_ls_R_factor_gt 0.0553
_refine_ls_shift/su_max 0.001
_refine_ls_shift/su_mean 0.000
_refine_ls_structure_factor_coef Fsqd
_refine_ls_weighting_details 'w=1/[\s^2^(Fo^2^)+(0.1090P)^2^+3.2258P] where P=(Fo^2^+2Fc^2^)/3'
_refine_ls_weighting_scheme calc
_refine_ls_wR_factor_gt 0.1404
_refine_ls_wR_factor_ref 0.1407
_reflns_Friedel_coverage 0.919
_reflns_Friedel_fraction_full 0.984
_reflns_Friedel_fraction_max 0.970
_reflns_number_gt 12256
_reflns_number_total 12341
_reflns_threshold_expression 'I > 2\s(I)'
_cod_data_source_file d3sc04519f2.cif
_cod_data_source_block b-4-114
_cod_depositor_comments 'Adding full bibliography for 1570370.cif.'
_cod_original_sg_symbol_H-M 'P 21'
_cod_database_code 1570370
_shelx_shelxl_version_number 2018/3
_shelx_space_group_comment
; 
The symmetry employed for this shelxl refinement is uniquely defined 
by the following loop, which should always be used as a source of 
symmetry information in preference to the above space-group names. 
They are only intended as comments. 
;
_shelx_estimated_absorpt_t_min 0.269
_shelx_estimated_absorpt_t_max 0.734

loop_
_space_group_symop_operation_xyz
'x, y, z'
'-x, y+1/2, -z'

loop_
_atom_site_label
_atom_site_type_symbol
_atom_site_fract_x
_atom_site_fract_y
_atom_site_fract_z
_atom_site_U_iso_or_equiv
_atom_site_adp_type
_atom_site_occupancy
_atom_site_site_symmetry_order
_atom_site_calc_flag
_atom_site_refinement_flags_posn
_atom_site_refinement_flags_adp
_atom_site_refinement_flags_occupancy
_atom_site_disorder_assembly
_atom_site_disorder_group
Sn1 Sn 0.86839(4) 0.62716(2) 0.44738(2) 0.02147(13) Uani 1 1 d . . . . .
B1 B 0.7553(9) 0.4356(4) 0.5682(6) 0.0324(17) Uani 1 1 d . . . . .
O1 O 0.6272(5) 0.4427(3) 0.5609(4) 0.0391(14) Uani 1 1 d . . . . .
O2 O 0.8137(5) 0.3832(3) 0.6198(5) 0.0516(15) Uani 1 1 d . . . . .
C1 C 1.0298(7) 0.5783(3) 0.4179(5) 0.0270(13) Uani 1 1 d . . . . .
H1A H 0.998071 0.532931 0.390999 0.032 Uiso 1 1 calc R U . . .
C2 C 1.1499(8) 0.5663(4) 0.5020(5) 0.0374(16) Uani 1 1 d . . . . .
H2A H 1.178949 0.609965 0.533431 0.045 Uiso 1 1 calc R U . . .
H2B H 1.126287 0.536037 0.544451 0.045 Uiso 1 1 calc R U . . .
C3 C 1.2612(8) 0.5352(4) 0.4785(8) 0.052(2) Uani 1 1 d . . . . .
H3A H 1.236653 0.488805 0.454837 0.062 Uiso 1 1 calc R U . . .
H3B H 1.338982 0.531846 0.534307 0.062 Uiso 1 1 calc R U . . .
C4 C 1.2952(8) 0.5773(5) 0.4066(8) 0.051(2) Uani 1 1 d . . . . .
H4A H 1.328308 0.622170 0.432313 0.062 Uiso 1 1 calc R U . . .
H4B H 1.365040 0.554282 0.390351 0.062 Uiso 1 1 calc R U . . .
C5 C 1.1771(10) 0.5863(6) 0.3223(7) 0.055(2) Uani 1 1 d . . . . .
H5A H 1.148922 0.541706 0.293393 0.066 Uiso 1 1 calc R U . . .
H5B H 1.199916 0.615240 0.278183 0.066 Uiso 1 1 calc R U . . .
C6 C 1.0658(7) 0.6185(5) 0.3457(5) 0.0327(16) Uani 1 1 d . . . . .
H6A H 0.988146 0.621786 0.289673 0.039 Uiso 1 1 calc R U . . .
H6B H 1.091100 0.664993 0.368441 0.039 Uiso 1 1 calc R U . . .
C7 C 0.7154(6) 0.6486(3) 0.3193(5) 0.0269(13) Uani 1 1 d . . . . .
H7A H 0.745784 0.686141 0.288455 0.032 Uiso 1 1 calc R U . . .
C8 C 0.6913(8) 0.5862(4) 0.2579(6) 0.0422(19) Uani 1 1 d . . . . .
H8A H 0.669733 0.547186 0.289993 0.051 Uiso 1 1 calc R U . . .
H8B H 0.771823 0.575078 0.244929 0.051 Uiso 1 1 calc R U . . .
C9 C 0.5790(9) 0.5984(7) 0.1678(7) 0.061(3) Uani 1 1 d . . . . .
H9A H 0.602960 0.635381 0.133809 0.073 Uiso 1 1 calc R U . . .
H9B H 0.564313 0.556952 0.130002 0.073 Uiso 1 1 calc R U . . .
C10 C 0.4543(7) 0.6169(4) 0.1854(5) 0.0383(18) Uani 1 1 d . . . . .
H10A H 0.427859 0.579005 0.216873 0.046 Uiso 1 1 calc R U . . .
H10B H 0.383370 0.624859 0.126741 0.046 Uiso 1 1 calc R U . . .
C11 C 0.4759(7) 0.6805(4) 0.2442(5) 0.0381(16) Uani 1 1 d . . . . .
H11A H 0.494683 0.719140 0.210246 0.046 Uiso 1 1 calc R U . . .
H11B H 0.395384 0.690985 0.257525 0.046 Uiso 1 1 calc R U . . .
C12 C 0.5887(7) 0.6713(4) 0.3332(5) 0.0372(16) Uani 1 1 d . . . . .
H12A H 0.563883 0.637164 0.370835 0.045 Uiso 1 1 calc R U . . .
H12B H 0.604628 0.714544 0.367105 0.045 Uiso 1 1 calc R U . . .
C13 C 0.9323(6) 0.7161(3) 0.5322(4) 0.0234(12) Uani 1 1 d . . . . .
H13A H 0.965665 0.700219 0.596860 0.028 Uiso 1 1 calc R U . . .
C14 C 1.0437(6) 0.7545(3) 0.5150(5) 0.0313(14) Uani 1 1 d . . . . .
H14A H 1.118809 0.723547 0.524887 0.038 Uiso 1 1 calc R U . . .
H14B H 1.014769 0.769662 0.450748 0.038 Uiso 1 1 calc R U . . .
C15 C 1.0873(7) 0.8156(4) 0.5773(6) 0.0368(16) Uani 1 1 d . . . . .
H15A H 1.126412 0.799828 0.641086 0.044 Uiso 1 1 calc R U . . .
H15B H 1.155412 0.840273 0.561195 0.044 Uiso 1 1 calc R U . . .
C16 C 0.9759(7) 0.8633(3) 0.5706(5) 0.0323(16) Uani 1 1 d . . . . .
H16A H 0.944024 0.884021 0.509185 0.039 Uiso 1 1 calc R U . . .
H16B H 1.007228 0.900030 0.615935 0.039 Uiso 1 1 calc R U . . .
C17 C 0.8644(7) 0.8256(4) 0.5878(5) 0.0323(14) Uani 1 1 d . . . . .
H17A H 0.790332 0.856957 0.579196 0.039 Uiso 1 1 calc R U . . .
H17B H 0.893773 0.809418 0.651642 0.039 Uiso 1 1 calc R U . . .
C18 C 0.8186(7) 0.7651(4) 0.5233(5) 0.0319(15) Uani 1 1 d . . . . .
H18A H 0.782263 0.781584 0.459660 0.038 Uiso 1 1 calc R U . . .
H18B H 0.748489 0.740891 0.537628 0.038 Uiso 1 1 calc R U . . .
C19 C 0.7737(7) 0.5564(3) 0.5145(5) 0.0275(13) Uani 1 1 d . . . . .
H19A H 0.679591 0.554279 0.475453 0.033 Uiso 1 1 calc R U . . .
C20 C 0.7781(7) 0.5853(3) 0.6044(4) 0.0273(13) Uani 1 1 d . . . . .
C21 C 0.6721(8) 0.6225(5) 0.6092(5) 0.0427(17) Uani 1 1 d . . . . .
H21A H 0.597574 0.628122 0.555986 0.051 Uiso 1 1 calc R U . . .
C22 C 0.6740(10) 0.6512(5) 0.6900(7) 0.055(2) Uani 1 1 d . . . . .
H22A H 0.600813 0.676633 0.691647 0.066 Uiso 1 1 calc R U . . .
C23 C 0.7789(10) 0.6439(5) 0.7676(7) 0.057(3) Uani 1 1 d . . . . .
H23A H 0.778880 0.664431 0.822665 0.069 Uiso 1 1 calc R U . . .
C24 C 0.8866(9) 0.6060(6) 0.7662(6) 0.058(3) Uani 1 1 d . . . . .
H24A H 0.959575 0.600060 0.820328 0.069 Uiso 1 1 calc R U . . .
C25 C 0.8855(8) 0.5772(5) 0.6849(6) 0.0398(17) Uani 1 1 d . . . . .
H25A H 0.958606 0.551519 0.683557 0.048 Uiso 1 1 calc R U . . .
C26 C 0.8275(9) 0.4839(3) 0.5201(6) 0.0342(16) Uani 1 1 d . . . . .
H26A H 0.922265 0.484009 0.554901 0.041 Uiso 1 1 calc R U . . .
H26B H 0.814748 0.467030 0.457918 0.041 Uiso 1 1 calc R U . . .
C27 C 0.7124(8) 0.3455(5) 0.6429(6) 0.0426(18) Uani 1 1 d . . . . .
C28 C 0.6668(12) 0.2884(5) 0.5758(9) 0.058(3) Uani 1 1 d . . . . .
H28A H 0.622544 0.306824 0.514769 0.087 Uiso 1 1 calc R U . . .
H28B H 0.606117 0.259642 0.593509 0.087 Uiso 1 1 calc R U . . .
H28C H 0.742173 0.261432 0.575438 0.087 Uiso 1 1 calc R U . . .
C29 C 0.7751(11) 0.3187(7) 0.7400(9) 0.081(4) Uani 1 1 d . . . . .
H29A H 0.855314 0.294144 0.744707 0.122 Uiso 1 1 calc R U . . .
H29B H 0.714166 0.288083 0.754497 0.122 Uiso 1 1 calc R U . . .
H29C H 0.796048 0.356652 0.782919 0.122 Uiso 1 1 calc R U . . .
C30 C 0.6078(8) 0.4001(4) 0.6336(5) 0.0369(17) Uani 1 1 d . . . . .
C31 C 0.6352(14) 0.4448(6) 0.7179(8) 0.072(4) Uani 1 1 d . . . . .
H31A H 0.582058 0.485965 0.701723 0.108 Uiso 1 1 calc R U . . .
H31B H 0.727857 0.457116 0.740804 0.108 Uiso 1 1 calc R U . . .
H31C H 0.613224 0.420132 0.765174 0.108 Uiso 1 1 calc R U . . .
C32 C 0.4707(8) 0.3741(6) 0.5996(7) 0.051(2) Uani 1 1 d . . . . .
H32A H 0.410052 0.411644 0.595166 0.077 Uiso 1 1 calc R U . . .
H32B H 0.459696 0.340064 0.642031 0.077 Uiso 1 1 calc R U . . .
H32C H 0.452627 0.353680 0.539358 0.077 Uiso 1 1 calc R U . . .
Sn2 Sn 0.11742(3) 0.37637(2) 0.04852(2) 0.01938(13) Uani 1 1 d . . . . .
B2 B 0.2983(8) 0.5564(4) -0.0496(5) 0.0300(15) Uani 1 1 d . U . . .
O3 O 0.2155(6) 0.5960(5) -0.1115(7) 0.090(3) Uani 1 1 d . U . . .
O4 O 0.4204(7) 0.5648(5) -0.0493(6) 0.073(3) Uani 1 1 d . U . . .
C41 C -0.0417(6) 0.4222(3) 0.0830(4) 0.0252(12) Uani 1 1 d . . . . .
H41A H -0.011104 0.467904 0.109055 0.030 Uiso 1 1 calc R U . . .
C42 C -0.1616(7) 0.4331(4) -0.0019(5) 0.0371(16) Uani 1 1 d . . . . .
H42A H -0.191094 0.389022 -0.031823 0.045 Uiso 1 1 calc R U . . .
H42B H -0.137575 0.462220 -0.045407 0.045 Uiso 1 1 calc R U . . .
C43 C -0.2735(8) 0.4661(4) 0.0208(7) 0.047(2) Uani 1 1 d . . . . .
H43A H -0.248442 0.512676 0.043461 0.057 Uiso 1 1 calc R U . . .
H43B H -0.351522 0.469017 -0.034956 0.057 Uiso 1 1 calc R U . . .
C44 C -0.3062(8) 0.4253(5) 0.0930(7) 0.048(2) Uani 1 1 d . . . . .
H44A H -0.375750 0.448732 0.109004 0.058 Uiso 1 1 calc R U . . .
H44B H -0.339889 0.380393 0.067751 0.058 Uiso 1 1 calc R U . . .
C45 C -0.1884(8) 0.4159(5) 0.1782(6) 0.0449(19) Uani 1 1 d . . . . .
H45A H -0.212598 0.387576 0.222236 0.054 Uiso 1 1 calc R U . . .
H45B H -0.159423 0.460512 0.206822 0.054 Uiso 1 1 calc R U . . .
C46 C -0.0766(6) 0.3824(5) 0.1559(5) 0.0323(14) Uani 1 1 d . . . . .
H46A H -0.102178 0.335775 0.133931 0.039 Uiso 1 1 calc R U . . .
H46B H 0.000984 0.379570 0.211993 0.039 Uiso 1 1 calc R U . . .
C47 C 0.2804(6) 0.3560(3) 0.1736(4) 0.0234(12) Uani 1 1 d . . . . .
H47A H 0.257529 0.314839 0.202342 0.028 Uiso 1 1 calc R U . . .
C48 C 0.3016(7) 0.4140(4) 0.2419(5) 0.0319(15) Uani 1 1 d . . . . .
H48A H 0.220933 0.421073 0.256522 0.038 Uiso 1 1 calc R U . . .
H48B H 0.319900 0.456107 0.214093 0.038 Uiso 1 1 calc R U . . .
C49 C 0.4159(8) 0.3991(5) 0.3303(5) 0.0419(19) Uani 1 1 d . . . . .
H49A H 0.430398 0.438718 0.371395 0.050 Uiso 1 1 calc R U . . .
H49B H 0.393404 0.359998 0.361705 0.050 Uiso 1 1 calc R U . . .
C50 C 0.5403(7) 0.3838(5) 0.3107(5) 0.0374(17) Uani 1 1 d . . . . .
H50A H 0.568100 0.424695 0.285567 0.045 Uiso 1 1 calc R U . . .
H50B H 0.610385 0.371807 0.368227 0.045 Uiso 1 1 calc R U . . .
C51 C 0.5208(7) 0.3262(4) 0.2436(5) 0.0351(15) Uani 1 1 d . . . . .
H51A H 0.502936 0.284038 0.271515 0.042 Uiso 1 1 calc R U . . .
H51B H 0.601883 0.319419 0.229349 0.042 Uiso 1 1 calc R U . . .
C52 C 0.4070(6) 0.3405(4) 0.1550(5) 0.0288(13) Uani 1 1 d . . . . .
H52A H 0.429539 0.379549 0.123455 0.035 Uiso 1 1 calc R U . . .
H52B H 0.393257 0.300765 0.114293 0.035 Uiso 1 1 calc R U . . .
C53 C 0.0544(6) 0.2842(3) -0.0300(4) 0.0248(13) Uani 1 1 d . . . . .
H53A H 0.007187 0.298412 -0.094335 0.030 Uiso 1 1 calc R U . . .
C54 C -0.0418(7) 0.2422(3) 0.0000(6) 0.0339(15) Uani 1 1 d . . . . .
H54A H -0.118684 0.270341 -0.003796 0.041 Uiso 1 1 calc R U . . .
H54B H 0.000368 0.228343 0.064303 0.041 Uiso 1 1 calc R U . . .
C55 C -0.0875(8) 0.1786(4) -0.0597(6) 0.0425(18) Uani 1 1 d . . . . .
H55A H -0.144133 0.150981 -0.035452 0.051 Uiso 1 1 calc R U . . .
H55B H -0.139389 0.192299 -0.122629 0.051 Uiso 1 1 calc R U . . .
C56 C 0.0282(8) 0.1367(4) -0.0610(6) 0.0390(17) Uani 1 1 d . . . . .
H56A H 0.073526 0.118414 0.000751 0.047 Uiso 1 1 calc R U . . .
H56B H -0.003356 0.097963 -0.102951 0.047 Uiso 1 1 calc R U . . .
C57 C 0.1231(8) 0.1771(4) -0.0908(6) 0.0400(17) Uani 1 1 d . . . . .
H57A H 0.081017 0.190915 -0.155186 0.048 Uiso 1 1 calc R U . . .
H57B H 0.199448 0.148538 -0.087026 0.048 Uiso 1 1 calc R U . . .
C58 C 0.1696(7) 0.2404(3) -0.0316(5) 0.0272(13) Uani 1 1 d . . . . .
H58A H 0.220916 0.226465 0.031404 0.033 Uiso 1 1 calc R U . . .
H58B H 0.227283 0.267288 -0.055642 0.033 Uiso 1 1 calc R U . . .
C59 C 0.1640(7) 0.4510(3) -0.0406(5) 0.0275(13) Uani 1 1 d . . . . .
H59A H 0.080850 0.474975 -0.074518 0.033 Uiso 1 1 calc R U . . .
C60 C 0.2077(7) 0.4150(3) -0.1107(5) 0.0270(13) Uani 1 1 d . . . . .
C61 C 0.3353(8) 0.3942(4) -0.0961(5) 0.0340(17) Uani 1 1 d . . . . .
H61A H 0.401634 0.405010 -0.040133 0.041 Uiso 1 1 calc R U . . .
C62 C 0.3676(10) 0.3579(4) -0.1615(8) 0.054(2) Uani 1 1 d . . . . .
H62A H 0.454646 0.342965 -0.149659 0.064 Uiso 1 1 calc R U . . .
C63 C 0.2715(12) 0.3437(5) -0.2445(7) 0.060(3) Uani 1 1 d . . . . .
H63A H 0.293197 0.319247 -0.289747 0.073 Uiso 1 1 calc R U . . .
C64 C 0.1450(10) 0.3650(6) -0.2614(6) 0.057(3) Uani 1 1 d . . . . .
H64A H 0.079473 0.355304 -0.318277 0.069 Uiso 1 1 calc R U . . .
C65 C 0.1139(8) 0.4005(4) -0.1949(5) 0.0398(17) Uani 1 1 d . . . . .
H65A H 0.026673 0.415325 -0.207106 0.048 Uiso 1 1 calc R U . . .
C66 C 0.2604(7) 0.5049(3) 0.0139(5) 0.0285(13) Uani 1 1 d . . . . .
H66A H 0.340422 0.482336 0.054159 0.034 Uiso 1 1 calc R U . . .
H66B H 0.220862 0.529825 0.053028 0.034 Uiso 1 1 calc R U . . .
C67 C 0.3000(9) 0.6473(6) -0.1373(6) 0.074(3) Uani 1 1 d D U . . .
C68 C 0.3646(18) 0.7037(7) -0.0674(10) 0.095(6) Uani 1 1 d D U . . .
H68A H 0.397635 0.739338 -0.097449 0.142 Uiso 1 1 calc R U . . .
H68B H 0.437177 0.684487 -0.017250 0.142 Uiso 1 1 calc R U . . .
H68C H 0.299969 0.722850 -0.043344 0.142 Uiso 1 1 calc R U . . .
C69 C 0.2120(9) 0.6736(6) -0.2317(8) 0.068(3) Uani 1 1 d D U . . .
H69A H 0.158613 0.636374 -0.266518 0.102 Uiso 1 1 calc R U . . .
H69B H 0.266714 0.691657 -0.264863 0.102 Uiso 1 1 calc R U . . .
H69C H 0.154870 0.709482 -0.223447 0.102 Uiso 1 1 calc R U . . .
C70 C 0.4025(9) 0.6003(6) -0.1353(7) 0.076(3) Uani 1 1 d D U . . .
C71 C 0.352(2) 0.5587(8) -0.2262(9) 0.107(6) Uani 1 1 d D U . . .
H71A H 0.257182 0.554521 -0.245871 0.160 Uiso 1 1 calc R U . . .
H71B H 0.391864 0.513545 -0.216116 0.160 Uiso 1 1 calc R U . . .
H71C H 0.376841 0.582035 -0.273448 0.160 Uiso 1 1 calc R U . . .
C72 C 0.5401(8) 0.6320(6) -0.1201(7) 0.050(2) Uani 1 1 d D U . . .
H72A H 0.585274 0.639360 -0.054800 0.075 Uiso 1 1 calc R U . . .
H72B H 0.529663 0.675271 -0.152348 0.075 Uiso 1 1 calc R U . . .
H72C H 0.591512 0.601087 -0.143603 0.075 Uiso 1 1 calc R U . . .

loop_
_atom_site_aniso_label
_atom_site_aniso_U_11
_atom_site_aniso_U_22
_atom_site_aniso_U_33
_atom_site_aniso_U_23
_atom_site_aniso_U_13
_atom_site_aniso_U_12
Sn1 0.0265(2) 0.0130(2) 0.0283(2) 0.00088(15) 0.01375(15) -0.00175(16)
B1 0.047(5) 0.016(3) 0.041(4) 0.002(3) 0.024(4) -0.008(3)
O1 0.046(3) 0.029(3) 0.041(3) 0.018(2) 0.012(2) -0.003(2)
O2 0.035(3) 0.039(3) 0.082(4) 0.022(3) 0.022(3) -0.004(3)
C1 0.032(3) 0.017(3) 0.035(3) 0.006(2) 0.016(3) 0.007(2)
C2 0.038(4) 0.029(4) 0.043(4) 0.013(3) 0.010(3) 0.003(3)
C3 0.034(4) 0.030(4) 0.086(7) 0.011(4) 0.013(4) 0.011(3)
C4 0.032(4) 0.034(4) 0.093(7) 0.002(4) 0.029(4) 0.010(3)
C5 0.053(5) 0.065(6) 0.063(6) -0.004(5) 0.043(5) 0.005(5)
C6 0.034(3) 0.037(4) 0.034(3) 0.008(3) 0.020(3) 0.006(3)
C7 0.023(3) 0.021(3) 0.036(3) -0.006(2) 0.010(3) -0.001(2)
C8 0.035(4) 0.040(5) 0.044(4) -0.026(4) 0.005(3) 0.006(3)
C9 0.036(4) 0.087(7) 0.048(5) -0.030(5) 0.001(4) 0.020(5)
C10 0.031(3) 0.034(4) 0.041(4) -0.015(3) 0.002(3) 0.003(3)
C11 0.031(4) 0.031(4) 0.049(4) -0.009(3) 0.009(3) 0.005(3)
C12 0.025(3) 0.042(4) 0.043(4) -0.018(3) 0.009(3) 0.002(3)
C13 0.030(3) 0.016(3) 0.027(3) 0.005(2) 0.013(2) -0.002(2)
C14 0.025(3) 0.018(3) 0.053(4) 0.000(3) 0.016(3) 0.000(2)
C15 0.026(3) 0.021(3) 0.059(4) -0.001(3) 0.009(3) -0.003(3)
C16 0.038(4) 0.016(4) 0.040(3) 0.000(2) 0.011(3) -0.003(3)
C17 0.040(4) 0.022(3) 0.038(3) -0.007(3) 0.018(3) -0.003(3)
C18 0.028(4) 0.027(3) 0.043(4) -0.006(3) 0.015(3) -0.003(3)
C19 0.035(4) 0.018(3) 0.033(3) 0.000(2) 0.017(3) -0.001(3)
C20 0.035(3) 0.021(3) 0.031(3) -0.002(3) 0.018(3) -0.010(3)
C21 0.045(4) 0.048(5) 0.041(4) 0.008(4) 0.021(3) 0.006(4)
C22 0.065(6) 0.057(6) 0.059(5) 0.001(4) 0.044(5) 0.011(4)
C23 0.066(6) 0.066(6) 0.054(5) -0.033(4) 0.039(4) -0.029(5)
C24 0.049(5) 0.092(9) 0.032(4) -0.009(4) 0.014(4) -0.032(5)
C25 0.035(4) 0.046(4) 0.041(4) 0.004(3) 0.018(3) -0.003(3)
C26 0.050(4) 0.013(3) 0.049(4) 0.005(3) 0.030(4) -0.002(3)
C27 0.033(4) 0.043(4) 0.051(4) 0.013(4) 0.013(3) -0.006(3)
C28 0.076(7) 0.021(4) 0.101(8) 0.003(4) 0.061(6) -0.005(4)
C29 0.052(6) 0.077(8) 0.085(8) 0.056(7) -0.016(5) -0.024(5)
C30 0.045(4) 0.034(4) 0.033(3) 0.003(3) 0.015(3) -0.011(3)
C31 0.122(10) 0.055(6) 0.068(6) -0.023(5) 0.071(7) -0.040(6)
C32 0.035(4) 0.041(4) 0.076(6) 0.022(5) 0.016(4) -0.001(4)
Sn2 0.0218(2) 0.0132(2) 0.0245(2) -0.00038(15) 0.00969(14) -0.00135(15)
B2 0.038(4) 0.021(3) 0.033(4) -0.004(3) 0.015(3) -0.003(3)
O3 0.031(3) 0.115(7) 0.126(7) 0.090(6) 0.030(4) 0.007(4)
O4 0.032(3) 0.098(6) 0.083(5) 0.071(5) 0.013(3) 0.004(3)
C41 0.025(3) 0.015(3) 0.037(3) 0.002(2) 0.012(3) 0.002(2)
C42 0.026(3) 0.034(4) 0.048(4) 0.012(3) 0.009(3) 0.009(3)
C43 0.030(4) 0.036(4) 0.075(6) 0.018(4) 0.017(4) 0.015(3)
C44 0.029(4) 0.044(5) 0.079(6) 0.010(4) 0.029(4) 0.011(3)
C45 0.042(4) 0.043(5) 0.060(5) -0.001(4) 0.031(4) 0.003(3)
C46 0.030(3) 0.035(4) 0.035(3) 0.003(3) 0.017(3) 0.004(3)
C47 0.022(3) 0.018(3) 0.029(3) 0.001(2) 0.007(2) -0.001(2)
C48 0.029(3) 0.035(4) 0.029(3) -0.004(3) 0.006(3) 0.008(3)
C49 0.035(4) 0.058(5) 0.029(3) -0.009(3) 0.007(3) 0.012(3)
C50 0.027(3) 0.047(5) 0.034(3) -0.009(4) 0.005(2) -0.002(3)
C51 0.023(3) 0.031(4) 0.050(4) -0.008(3) 0.011(3) 0.002(3)
C52 0.026(3) 0.025(3) 0.036(3) -0.010(3) 0.012(3) -0.001(3)
C53 0.026(3) 0.014(3) 0.030(3) 0.002(2) 0.004(2) -0.003(2)
C54 0.027(3) 0.019(3) 0.058(4) -0.003(3) 0.016(3) -0.006(2)
C55 0.035(4) 0.020(3) 0.065(5) -0.004(3) 0.009(4) -0.008(3)
C56 0.044(4) 0.014(4) 0.054(4) -0.007(3) 0.010(3) 0.000(3)
C57 0.046(4) 0.029(4) 0.044(4) -0.013(3) 0.014(3) 0.001(3)
C58 0.027(3) 0.022(3) 0.034(3) -0.005(3) 0.011(3) -0.003(3)
C59 0.036(3) 0.017(3) 0.032(3) 0.000(2) 0.015(3) -0.003(3)
C60 0.037(4) 0.018(3) 0.031(3) -0.002(2) 0.017(3) -0.009(3)
C61 0.039(4) 0.030(4) 0.037(3) -0.004(3) 0.019(3) -0.010(3)
C62 0.065(6) 0.039(5) 0.081(6) -0.011(4) 0.055(5) -0.005(4)
C63 0.098(8) 0.046(5) 0.059(5) -0.031(5) 0.055(6) -0.029(5)
C64 0.070(6) 0.072(7) 0.035(4) -0.024(4) 0.024(4) -0.041(6)
C65 0.039(4) 0.046(4) 0.036(4) -0.003(3) 0.015(3) -0.017(3)
C66 0.039(4) 0.018(3) 0.032(3) -0.004(2) 0.017(3) -0.004(3)
C67 0.046(5) 0.078(7) 0.104(7) 0.055(5) 0.031(5) 0.004(4)
C68 0.178(17) 0.048(7) 0.091(8) -0.002(6) 0.089(10) -0.036(8)
C69 0.040(5) 0.064(6) 0.086(7) 0.052(6) 0.004(5) -0.003(4)
C70 0.049(5) 0.095(8) 0.086(6) 0.054(5) 0.027(5) 0.009(5)
C71 0.193(18) 0.081(9) 0.073(7) 0.001(7) 0.080(10) -0.037(10)
C72 0.037(4) 0.052(5) 0.066(5) 0.020(5) 0.021(4) 0.004(4)

loop_
_atom_type_symbol
_atom_type_description
_atom_type_scat_dispersion_real
_atom_type_scat_dispersion_imag
_atom_type_scat_source
C C 0.0181 0.0091 'International Tables Vol C Tables 4.2.6.8 and 6.1.1.4'
H H 0.0000 0.0000 'International Tables Vol C Tables 4.2.6.8 and 6.1.1.4'
B B 0.0090 0.0039 'International Tables Vol C Tables 4.2.6.8 and 6.1.1.4'
O O 0.0492 0.0322 'International Tables Vol C Tables 4.2.6.8 and 6.1.1.4'
Sn Sn 0.0259 5.4591 'International Tables Vol C Tables 4.2.6.8 and 6.1.1.4'

loop_
_geom_angle_atom_site_label_1
_geom_angle_atom_site_label_2
_geom_angle_atom_site_label_3
_geom_angle
_geom_angle_site_symmetry_1
_geom_angle_site_symmetry_3
_geom_angle_publ_flag
C7 Sn1 C13 113.0(2) . . ?
C7 Sn1 C1 108.3(2) . . ?
C13 Sn1 C1 111.9(3) . . ?
C7 Sn1 C19 103.0(3) . . ?
C13 Sn1 C19 109.2(2) . . ?
C1 Sn1 C19 111.1(2) . . ?
O2 B1 O1 113.2(6) . . ?
O2 B1 C26 122.9(7) . . ?
O1 B1 C26 123.8(7) . . ?
B1 O1 C30 106.5(6) . . ?
B1 O2 C27 107.3(6) . . ?
C2 C1 C6 110.8(6) . . ?
C2 C1 Sn1 113.8(5) . . ?
C6 C1 Sn1 110.4(4) . . ?
C2 C1 H1A 107.2 . . ?
C6 C1 H1A 107.2 . . ?
Sn1 C1 H1A 107.2 . . ?
C3 C2 C1 112.2(7) . . ?
C3 C2 H2A 109.2 . . ?
C1 C2 H2A 109.2 . . ?
C3 C2 H2B 109.2 . . ?
C1 C2 H2B 109.2 . . ?
H2A C2 H2B 107.9 . . ?
C2 C3 C4 111.6(6) . . ?
C2 C3 H3A 109.3 . . ?
C4 C3 H3A 109.3 . . ?
C2 C3 H3B 109.3 . . ?
C4 C3 H3B 109.3 . . ?
H3A C3 H3B 108.0 . . ?
C5 C4 C3 110.7(7) . . ?
C5 C4 H4A 109.5 . . ?
C3 C4 H4A 109.5 . . ?
C5 C4 H4B 109.5 . . ?
C3 C4 H4B 109.5 . . ?
H4A C4 H4B 108.1 . . ?
C4 C5 C6 110.8(7) . . ?
C4 C5 H5A 109.5 . . ?
C6 C5 H5A 109.5 . . ?
C4 C5 H5B 109.5 . . ?
C6 C5 H5B 109.5 . . ?
H5A C5 H5B 108.1 . . ?
C5 C6 C1 112.4(7) . . ?
C5 C6 H6A 109.1 . . ?
C1 C6 H6A 109.1 . . ?
C5 C6 H6B 109.1 . . ?
C1 C6 H6B 109.1 . . ?
H6A C6 H6B 107.8 . . ?
C8 C7 C12 110.7(6) . . ?
C8 C7 Sn1 109.5(5) . . ?
C12 C7 Sn1 111.9(5) . . ?
C8 C7 H7A 108.2 . . ?
C12 C7 H7A 108.2 . . ?
Sn1 C7 H7A 108.2 . . ?
C7 C8 C9 111.1(7) . . ?
C7 C8 H8A 109.4 . . ?
C9 C8 H8A 109.4 . . ?
C7 C8 H8B 109.4 . . ?
C9 C8 H8B 109.4 . . ?
H8A C8 H8B 108.0 . . ?
C10 C9 C8 110.8(8) . . ?
C10 C9 H9A 109.5 . . ?
C8 C9 H9A 109.5 . . ?
C10 C9 H9B 109.5 . . ?
C8 C9 H9B 109.5 . . ?
H9A C9 H9B 108.1 . . ?
C9 C10 C11 110.0(7) . . ?
C9 C10 H10A 109.7 . . ?
C11 C10 H10A 109.7 . . ?
C9 C10 H10B 109.7 . . ?
C11 C10 H10B 109.7 . . ?
H10A C10 H10B 108.2 . . ?
C12 C11 C10 111.2(6) . . ?
C12 C11 H11A 109.4 . . ?
C10 C11 H11A 109.4 . . ?
C12 C11 H11B 109.4 . . ?
C10 C11 H11B 109.4 . . ?
H11A C11 H11B 108.0 . . ?
C11 C12 C7 113.1(6) . . ?
C11 C12 H12A 109.0 . . ?
C7 C12 H12A 109.0 . . ?
C11 C12 H12B 109.0 . . ?
C7 C12 H12B 109.0 . . ?
H12A C12 H12B 107.8 . . ?
C14 C13 C18 109.4(5) . . ?
C14 C13 Sn1 113.9(4) . . ?
C18 C13 Sn1 112.0(4) . . ?
C14 C13 H13A 107.1 . . ?
C18 C13 H13A 107.1 . . ?
Sn1 C13 H13A 107.1 . . ?
C15 C14 C13 112.0(6) . . ?
C15 C14 H14A 109.2 . . ?
C13 C14 H14A 109.2 . . ?
C15 C14 H14B 109.2 . . ?
C13 C14 H14B 109.2 . . ?
H14A C14 H14B 107.9 . . ?
C16 C15 C14 112.5(6) . . ?
C16 C15 H15A 109.1 . . ?
C14 C15 H15A 109.1 . . ?
C16 C15 H15B 109.1 . . ?
C14 C15 H15B 109.1 . . ?
H15A C15 H15B 107.8 . . ?
C15 C16 C17 110.5(6) . . ?
C15 C16 H16A 109.5 . . ?
C17 C16 H16A 109.5 . . ?
C15 C16 H16B 109.5 . . ?
C17 C16 H16B 109.5 . . ?
H16A C16 H16B 108.1 . . ?
C16 C17 C18 111.5(6) . . ?
C16 C17 H17A 109.3 . . ?
C18 C17 H17A 109.3 . . ?
C16 C17 H17B 109.3 . . ?
C18 C17 H17B 109.3 . . ?
H17A C17 H17B 108.0 . . ?
C17 C18 C13 111.1(6) . . ?
C17 C18 H18A 109.4 . . ?
C13 C18 H18A 109.4 . . ?
C17 C18 H18B 109.4 . . ?
C13 C18 H18B 109.4 . . ?
H18A C18 H18B 108.0 . . ?
C20 C19 C26 114.3(6) . . ?
C20 C19 Sn1 109.4(4) . . ?
C26 C19 Sn1 112.8(5) . . ?
C20 C19 H19A 106.6 . . ?
C26 C19 H19A 106.6 . . ?
Sn1 C19 H19A 106.6 . . ?
C21 C20 C25 117.9(7) . . ?
C21 C20 C19 119.2(7) . . ?
C25 C20 C19 122.9(7) . . ?
C22 C21 C20 120.8(8) . . ?
C22 C21 H21A 119.6 . . ?
C20 C21 H21A 119.6 . . ?
C23 C22 C21 121.2(9) . . ?
C23 C22 H22A 119.4 . . ?
C21 C22 H22A 119.4 . . ?
C22 C23 C24 119.9(8) . . ?
C22 C23 H23A 120.1 . . ?
C24 C23 H23A 120.1 . . ?
C25 C24 C23 119.2(9) . . ?
C25 C24 H24A 120.4 . . ?
C23 C24 H24A 120.4 . . ?
C24 C25 C20 121.0(8) . . ?
C24 C25 H25A 119.5 . . ?
C20 C25 H25A 119.5 . . ?
C19 C26 B1 110.4(6) . . ?
C19 C26 H26A 109.6 . . ?
B1 C26 H26A 109.6 . . ?
C19 C26 H26B 109.6 . . ?
B1 C26 H26B 109.6 . . ?
H26A C26 H26B 108.1 . . ?
O2 C27 C28 107.8(7) . . ?
O2 C27 C29 107.3(7) . . ?
C28 C27 C29 111.0(9) . . ?
O2 C27 C30 102.4(6) . . ?
C28 C27 C30 113.7(7) . . ?
C29 C27 C30 113.8(9) . . ?
C27 C28 H28A 109.5 . . ?
C27 C28 H28B 109.5 . . ?
H28A C28 H28B 109.5 . . ?
C27 C28 H28C 109.5 . . ?
H28A C28 H28C 109.5 . . ?
H28B C28 H28C 109.5 . . ?
C27 C29 H29A 109.5 . . ?
C27 C29 H29B 109.5 . . ?
H29A C29 H29B 109.5 . . ?
C27 C29 H29C 109.5 . . ?
H29A C29 H29C 109.5 . . ?
H29B C29 H29C 109.5 . . ?
O1 C30 C32 107.9(6) . . ?
O1 C30 C31 107.0(7) . . ?
C32 C30 C31 112.6(8) . . ?
O1 C30 C27 100.2(6) . . ?
C32 C30 C27 114.2(7) . . ?
C31 C30 C27 113.8(9) . . ?
C30 C31 H31A 109.5 . . ?
C30 C31 H31B 109.5 . . ?
H31A C31 H31B 109.5 . . ?
C30 C31 H31C 109.5 . . ?
H31A C31 H31C 109.5 . . ?
H31B C31 H31C 109.5 . . ?
C30 C32 H32A 109.5 . . ?
C30 C32 H32B 109.5 . . ?
H32A C32 H32B 109.5 . . ?
C30 C32 H32C 109.5 . . ?
H32A C32 H32C 109.5 . . ?
H32B C32 H32C 109.5 . . ?
C53 Sn2 C41 111.3(2) . . ?
C53 Sn2 C47 110.8(2) . . ?
C41 Sn2 C47 109.2(2) . . ?
C53 Sn2 C59 107.6(2) . . ?
C41 Sn2 C59 104.5(2) . . ?
C47 Sn2 C59 113.3(2) . . ?
O3 B2 O4 110.9(7) . . ?
O3 B2 C66 125.6(7) . . ?
O4 B2 C66 123.5(7) . . ?
B2 O3 C67 105.4(7) . . ?
B2 O4 C70 103.5(7) . . ?
C42 C41 C46 111.2(6) . . ?
C42 C41 Sn2 111.3(5) . . ?
C46 C41 Sn2 112.8(4) . . ?
C42 C41 H41A 107.1 . . ?
C46 C41 H41A 107.1 . . ?
Sn2 C41 H41A 107.1 . . ?
C41 C42 C43 112.0(7) . . ?
C41 C42 H42A 109.2 . . ?
C43 C42 H42A 109.2 . . ?
C41 C42 H42B 109.2 . . ?
C43 C42 H42B 109.2 . . ?
H42A C42 H42B 107.9 . . ?
C44 C43 C42 110.5(6) . . ?
C44 C43 H43A 109.5 . . ?
C42 C43 H43A 109.5 . . ?
C44 C43 H43B 109.5 . . ?
C42 C43 H43B 109.5 . . ?
H43A C43 H43B 108.1 . . ?
C45 C44 C43 111.9(7) . . ?
C45 C44 H44A 109.2 . . ?
C43 C44 H44A 109.2 . . ?
C45 C44 H44B 109.2 . . ?
C43 C44 H44B 109.2 . . ?
H44A C44 H44B 107.9 . . ?
C44 C45 C46 111.0(7) . . ?
C44 C45 H45A 109.4 . . ?
C46 C45 H45A 109.4 . . ?
C44 C45 H45B 109.4 . . ?
C46 C45 H45B 109.4 . . ?
H45A C45 H45B 108.0 . . ?
C45 C46 C41 111.3(7) . . ?
C45 C46 H46A 109.4 . . ?
C41 C46 H46A 109.4 . . ?
C45 C46 H46B 109.4 . . ?
C41 C46 H46B 109.4 . . ?
H46A C46 H46B 108.0 . . ?
C48 C47 C52 110.4(5) . . ?
C48 C47 Sn2 111.6(4) . . ?
C52 C47 Sn2 112.2(4) . . ?
C48 C47 H47A 107.5 . . ?
C52 C47 H47A 107.5 . . ?
Sn2 C47 H47A 107.5 . . ?
C47 C48 C49 111.4(6) . . ?
C47 C48 H48A 109.3 . . ?
C49 C48 H48A 109.3 . . ?
C47 C48 H48B 109.3 . . ?
C49 C48 H48B 109.3 . . ?
H48A C48 H48B 108.0 . . ?
C50 C49 C48 111.3(6) . . ?
C50 C49 H49A 109.4 . . ?
C48 C49 H49A 109.4 . . ?
C50 C49 H49B 109.4 . . ?
C48 C49 H49B 109.4 . . ?
H49A C49 H49B 108.0 . . ?
C51 C50 C49 111.4(6) . . ?
C51 C50 H50A 109.3 . . ?
C49 C50 H50A 109.3 . . ?
C51 C50 H50B 109.3 . . ?
C49 C50 H50B 109.3 . . ?
H50A C50 H50B 108.0 . . ?
C50 C51 C52 111.3(6) . . ?
C50 C51 H51A 109.4 . . ?
C52 C51 H51A 109.4 . . ?
C50 C51 H51B 109.4 . . ?
C52 C51 H51B 109.4 . . ?
H51A C51 H51B 108.0 . . ?
C47 C52 C51 111.7(6) . . ?
C47 C52 H52A 109.3 . . ?
C51 C52 H52A 109.3 . . ?
C47 C52 H52B 109.3 . . ?
C51 C52 H52B 109.3 . . ?
H52A C52 H52B 107.9 . . ?
C54 C53 C58 110.3(5) . . ?
C54 C53 Sn2 113.6(5) . . ?
C58 C53 Sn2 112.3(4) . . ?
C54 C53 H53A 106.7 . . ?
C58 C53 H53A 106.7 . . ?
Sn2 C53 H53A 106.7 . . ?
C53 C54 C55 111.8(6) . . ?
C53 C54 H54A 109.2 . . ?
C55 C54 H54A 109.2 . . ?
C53 C54 H54B 109.2 . . ?
C55 C54 H54B 109.2 . . ?
H54A C54 H54B 107.9 . . ?
C56 C55 C54 110.8(6) . . ?
C56 C55 H55A 109.5 . . ?
C54 C55 H55A 109.5 . . ?
C56 C55 H55B 109.5 . . ?
C54 C55 H55B 109.5 . . ?
H55A C55 H55B 108.1 . . ?
C57 C56 C55 112.2(6) . . ?
C57 C56 H56A 109.2 . . ?
C55 C56 H56A 109.2 . . ?
C57 C56 H56B 109.2 . . ?
C55 C56 H56B 109.2 . . ?
H56A C56 H56B 107.9 . . ?
C56 C57 C58 111.6(6) . . ?
C56 C57 H57A 109.3 . . ?
C58 C57 H57A 109.3 . . ?
C56 C57 H57B 109.3 . . ?
C58 C57 H57B 109.3 . . ?
H57A C57 H57B 108.0 . . ?
C53 C58 C57 111.5(6) . . ?
C53 C58 H58A 109.3 . . ?
C57 C58 H58A 109.3 . . ?
C53 C58 H58B 109.3 . . ?
C57 C58 H58B 109.3 . . ?
H58A C58 H58B 108.0 . . ?
C60 C59 C66 113.8(6) . . ?
C60 C59 Sn2 109.8(4) . . ?
C66 C59 Sn2 112.1(4) . . ?
C60 C59 H59A 106.9 . . ?
C66 C59 H59A 106.9 . . ?
Sn2 C59 H59A 106.9 . . ?
C61 C60 C65 117.7(7) . . ?
C61 C60 C59 124.3(6) . . ?
C65 C60 C59 118.0(7) . . ?
C62 C61 C60 121.4(8) . . ?
C62 C61 H61A 119.3 . . ?
C60 C61 H61A 119.3 . . ?
C61 C62 C63 119.4(9) . . ?
C61 C62 H62A 120.3 . . ?
C63 C62 H62A 120.3 . . ?
C64 C63 C62 120.3(8) . . ?
C64 C63 H63A 119.8 . . ?
C62 C63 H63A 119.8 . . ?
C63 C64 C65 119.6(8) . . ?
C63 C64 H64A 120.2 . . ?
C65 C64 H64A 120.2 . . ?
C64 C65 C60 121.5(8) . . ?
C64 C65 H65A 119.2 . . ?
C60 C65 H65A 119.2 . . ?
C59 C66 B2 112.2(6) . . ?
C59 C66 H66A 109.2 . . ?
B2 C66 H66A 109.2 . . ?
C59 C66 H66B 109.2 . . ?
B2 C66 H66B 109.2 . . ?
H66A C66 H66B 107.9 . . ?
C70 C67 O3 95.7(8) . . ?
C70 C67 C69 117.4(10) . . ?
O3 C67 C69 104.0(7) . . ?
C70 C67 C68 106.5(10) . . ?
O3 C67 C68 117.8(9) . . ?
C69 C67 C68 114.4(11) . . ?
C67 C68 H68A 109.5 . . ?
C67 C68 H68B 109.5 . . ?
H68A C68 H68B 109.5 . . ?
C67 C68 H68C 109.5 . . ?
H68A C68 H68C 109.5 . . ?
H68B C68 H68C 109.5 . . ?
C67 C69 H69A 109.5 . . ?
C67 C69 H69B 109.5 . . ?
H69A C69 H69B 109.5 . . ?
C67 C69 H69C 109.5 . . ?
H69A C69 H69C 109.5 . . ?
H69B C69 H69C 109.5 . . ?
C67 C70 O4 100.9(9) . . ?
C67 C70 C72 116.1(9) . . ?
O4 C70 C72 103.3(7) . . ?
C67 C70 C71 106.8(10) . . ?
O4 C70 C71 118.2(9) . . ?
C72 C70 C71 111.6(11) . . ?
C70 C71 H71A 109.5 . . ?
C70 C71 H71B 109.5 . . ?
H71A C71 H71B 109.5 . . ?
C70 C71 H71C 109.5 . . ?
H71A C71 H71C 109.5 . . ?
H71B C71 H71C 109.5 . . ?
C70 C72 H72A 109.5 . . ?
C70 C72 H72B 109.5 . . ?
H72A C72 H72B 109.5 . . ?
C70 C72 H72C 109.5 . . ?
H72A C72 H72C 109.5 . . ?
H72B C72 H72C 109.5 . . ?

loop_
_geom_bond_atom_site_label_1
_geom_bond_atom_site_label_2
_geom_bond_distance
_geom_bond_site_symmetry_2
_geom_bond_publ_flag
Sn1 C7 2.165(7) . ?
Sn1 C13 2.167(6) . ?
Sn1 C1 2.189(6) . ?
Sn1 C19 2.202(7) . ?
B1 O2 1.333(10) . ?
B1 O1 1.368(10) . ?
B1 C26 1.580(10) . ?
O1 C30 1.485(9) . ?
O2 C27 1.475(9) . ?
C1 C2 1.524(10) . ?
C1 C6 1.534(9) . ?
C1 H1A 1.0000 . ?
C2 C3 1.512(12) . ?
C2 H2A 0.9900 . ?
C2 H2B 0.9900 . ?
C3 C4 1.540(14) . ?
C3 H3A 0.9900 . ?
C3 H3B 0.9900 . ?
C4 C5 1.505(14) . ?
C4 H4A 0.9900 . ?
C4 H4B 0.9900 . ?
C5 C6 1.520(10) . ?
C5 H5A 0.9900 . ?
C5 H5B 0.9900 . ?
C6 H6A 0.9900 . ?
C6 H6B 0.9900 . ?
C7 C8 1.528(9) . ?
C7 C12 1.535(9) . ?
C7 H7A 1.0000 . ?
C8 C9 1.537(12) . ?
C8 H8A 0.9900 . ?
C8 H8B 0.9900 . ?
C9 C10 1.519(12) . ?
C9 H9A 0.9900 . ?
C9 H9B 0.9900 . ?
C10 C11 1.527(10) . ?
C10 H10A 0.9900 . ?
C10 H10B 0.9900 . ?
C11 C12 1.520(10) . ?
C11 H11A 0.9900 . ?
C11 H11B 0.9900 . ?
C12 H12A 0.9900 . ?
C12 H12B 0.9900 . ?
C13 C14 1.531(9) . ?
C13 C18 1.542(9) . ?
C13 H13A 1.0000 . ?
C14 C15 1.522(10) . ?
C14 H14A 0.9900 . ?
C14 H14B 0.9900 . ?
C15 C16 1.512(10) . ?
C15 H15A 0.9900 . ?
C15 H15B 0.9900 . ?
C16 C17 1.525(10) . ?
C16 H16A 0.9900 . ?
C16 H16B 0.9900 . ?
C17 C18 1.533(9) . ?
C17 H17A 0.9900 . ?
C17 H17B 0.9900 . ?
C18 H18A 0.9900 . ?
C18 H18B 0.9900 . ?
C19 C20 1.501(9) . ?
C19 C26 1.540(9) . ?
C19 H19A 1.0000 . ?
C20 C21 1.391(11) . ?
C20 C25 1.405(11) . ?
C21 C22 1.378(13) . ?
C21 H21A 0.9500 . ?
C22 C23 1.361(15) . ?
C22 H22A 0.9500 . ?
C23 C24 1.398(16) . ?
C23 H23A 0.9500 . ?
C24 C25 1.388(13) . ?
C24 H24A 0.9500 . ?
C25 H25A 0.9500 . ?
C26 H26A 0.9900 . ?
C26 H26B 0.9900 . ?
C27 C28 1.505(14) . ?
C27 C29 1.530(12) . ?
C27 C30 1.540(13) . ?
C28 H28A 0.9800 . ?
C28 H28B 0.9800 . ?
C28 H28C 0.9800 . ?
C29 H29A 0.9800 . ?
C29 H29B 0.9800 . ?
C29 H29C 0.9800 . ?
C30 C32 1.495(11) . ?
C30 C31 1.527(12) . ?
C31 H31A 0.9800 . ?
C31 H31B 0.9800 . ?
C31 H31C 0.9800 . ?
C32 H32A 0.9800 . ?
C32 H32B 0.9800 . ?
C32 H32C 0.9800 . ?
Sn2 C53 2.172(6) . ?
Sn2 C41 2.179(6) . ?
Sn2 C47 2.184(6) . ?
Sn2 C59 2.201(6) . ?
B2 O3 1.329(11) . ?
B2 O4 1.339(11) . ?
B2 C66 1.571(10) . ?
O3 C67 1.512(11) . ?
O4 C70 1.467(12) . ?
C41 C42 1.527(9) . ?
C41 C46 1.535(10) . ?
C41 H41A 1.0000 . ?
C42 C43 1.527(11) . ?
C42 H42A 0.9900 . ?
C42 H42B 0.9900 . ?
C43 C44 1.523(13) . ?
C43 H43A 0.9900 . ?
C43 H43B 0.9900 . ?
C44 C45 1.512(13) . ?
C44 H44A 0.9900 . ?
C44 H44B 0.9900 . ?
C45 C46 1.526(10) . ?
C45 H45A 0.9900 . ?
C45 H45B 0.9900 . ?
C46 H46A 0.9900 . ?
C46 H46B 0.9900 . ?
C47 C48 1.528(9) . ?
C47 C52 1.533(9) . ?
C47 H47A 1.0000 . ?
C48 C49 1.540(10) . ?
C48 H48A 0.9900 . ?
C48 H48B 0.9900 . ?
C49 C50 1.518(10) . ?
C49 H49A 0.9900 . ?
C49 H49B 0.9900 . ?
C50 C51 1.512(11) . ?
C50 H50A 0.9900 . ?
C50 H50B 0.9900 . ?
C51 C52 1.537(10) . ?
C51 H51A 0.9900 . ?
C51 H51B 0.9900 . ?
C52 H52A 0.9900 . ?
C52 H52B 0.9900 . ?
C53 C54 1.530(9) . ?
C53 C58 1.532(9) . ?
C53 H53A 1.0000 . ?
C54 C55 1.543(10) . ?
C54 H54A 0.9900 . ?
C54 H54B 0.9900 . ?
C55 C56 1.514(11) . ?
C55 H55A 0.9900 . ?
C55 H55B 0.9900 . ?
C56 C57 1.500(12) . ?
C56 H56A 0.9900 . ?
C56 H56B 0.9900 . ?
C57 C58 1.535(9) . ?
C57 H57A 0.9900 . ?
C57 H57B 0.9900 . ?
C58 H58A 0.9900 . ?
C58 H58B 0.9900 . ?
C59 C60 1.511(9) . ?
C59 C66 1.534(9) . ?
C59 H59A 1.0000 . ?
C60 C61 1.392(11) . ?
C60 C65 1.393(10) . ?
C61 C62 1.386(12) . ?
C61 H61A 0.9500 . ?
C62 C63 1.389(16) . ?
C62 H62A 0.9500 . ?
C63 C64 1.378(16) . ?
C63 H63A 0.9500 . ?
C64 C65 1.387(13) . ?
C64 H64A 0.9500 . ?
C65 H65A 0.9500 . ?
C66 H66A 0.9900 . ?
C66 H66B 0.9900 . ?
C67 C70 1.445(17) . ?
C67 C69 1.549(10) . ?
C67 C68 1.551(10) . ?
C68 H68A 0.9800 . ?
C68 H68B 0.9800 . ?
C68 H68C 0.9800 . ?
C69 H69A 0.9800 . ?
C69 H69B 0.9800 . ?
C69 H69C 0.9800 . ?
C70 C72 1.566(10) . ?
C70 C71 1.569(10) . ?
C71 H71A 0.9800 . ?
C71 H71B 0.9800 . ?
C71 H71C 0.9800 . ?
C72 H72A 0.9800 . ?
C72 H72B 0.9800 . ?
C72 H72C 0.9800 . ?

loop_
_geom_torsion_atom_site_label_1
_geom_torsion_atom_site_label_2
_geom_torsion_atom_site_label_3
_geom_torsion_atom_site_label_4
_geom_torsion
_geom_torsion_site_symmetry_1
_geom_torsion_site_symmetry_2
_geom_torsion_site_symmetry_3
_geom_torsion_site_symmetry_4
_geom_torsion_publ_flag
O2 B1 O1 C30 14.9(9) . . . . ?
C26 B1 O1 C30 -165.5(7) . . . . ?
O1 B1 O2 C27 6.6(10) . . . . ?
C26 B1 O2 C27 -173.0(7) . . . . ?
C6 C1 C2 C3 -52.6(8) . . . . ?
Sn1 C1 C2 C3 -177.6(5) . . . . ?
C1 C2 C3 C4 54.4(10) . . . . ?
C2 C3 C4 C5 -56.2(11) . . . . ?
C3 C4 C5 C6 56.5(11) . . . . ?
C4 C5 C6 C1 -56.1(11) . . . . ?
C2 C1 C6 C5 53.4(9) . . . . ?
Sn1 C1 C6 C5 -179.6(6) . . . . ?
C12 C7 C8 C9 53.6(10) . . . . ?
Sn1 C7 C8 C9 177.5(7) . . . . ?
C7 C8 C9 C10 -58.0(12) . . . . ?
C8 C9 C10 C11 58.9(12) . . . . ?
C9 C10 C11 C12 -56.6(10) . . . . ?
C10 C11 C12 C7 54.0(9) . . . . ?
C8 C7 C12 C11 -52.3(9) . . . . ?
Sn1 C7 C12 C11 -174.8(5) . . . . ?
C18 C13 C14 C15 55.1(7) . . . . ?
Sn1 C13 C14 C15 -178.8(5) . . . . ?
C13 C14 C15 C16 -55.3(8) . . . . ?
C14 C15 C16 C17 54.4(9) . . . . ?
C15 C16 C17 C18 -55.4(8) . . . . ?
C16 C17 C18 C13 57.1(8) . . . . ?
C14 C13 C18 C17 -56.0(8) . . . . ?
Sn1 C13 C18 C17 176.7(5) . . . . ?
C26 C19 C20 C21 -138.3(7) . . . . ?
Sn1 C19 C20 C21 94.1(7) . . . . ?
C26 C19 C20 C25 42.2(9) . . . . ?
Sn1 C19 C20 C25 -85.3(7) . . . . ?
C25 C20 C21 C22 1.1(13) . . . . ?
C19 C20 C21 C22 -178.4(8) . . . . ?
C20 C21 C22 C23 -0.4(15) . . . . ?
C21 C22 C23 C24 -0.7(16) . . . . ?
C22 C23 C24 C25 0.9(15) . . . . ?
C23 C24 C25 C20 -0.2(14) . . . . ?
C21 C20 C25 C24 -0.8(12) . . . . ?
C19 C20 C25 C24 178.6(8) . . . . ?
C20 C19 C26 B1 54.6(9) . . . . ?
Sn1 C19 C26 B1 -179.6(5) . . . . ?
O2 B1 C26 C19 -147.3(8) . . . . ?
O1 B1 C26 C19 33.1(11) . . . . ?
B1 O2 C27 C28 96.0(9) . . . . ?
B1 O2 C27 C29 -144.3(10) . . . . ?
B1 O2 C27 C30 -24.2(9) . . . . ?
B1 O1 C30 C32 -148.0(8) . . . . ?
B1 O1 C30 C31 90.6(9) . . . . ?
B1 O1 C30 C27 -28.3(8) . . . . ?
O2 C27 C30 O1 31.0(7) . . . . ?
C28 C27 C30 O1 -85.0(8) . . . . ?
C29 C27 C30 O1 146.5(7) . . . . ?
O2 C27 C30 C32 146.1(7) . . . . ?
C28 C27 C30 C32 30.0(10) . . . . ?
C29 C27 C30 C32 -98.5(9) . . . . ?
O2 C27 C30 C31 -82.8(8) . . . . ?
C28 C27 C30 C31 161.2(7) . . . . ?
C29 C27 C30 C31 32.6(10) . . . . ?
O4 B2 O3 C67 -14.9(13) . . . . ?
C66 B2 O3 C67 166.4(8) . . . . ?
O3 B2 O4 C70 -15.4(12) . . . . ?
C66 B2 O4 C70 163.3(8) . . . . ?
C46 C41 C42 C43 54.1(9) . . . . ?
Sn2 C41 C42 C43 -179.2(5) . . . . ?
C41 C42 C43 C44 -54.7(10) . . . . ?
C42 C43 C44 C45 56.1(11) . . . . ?
C43 C44 C45 C46 -56.7(11) . . . . ?
C44 C45 C46 C41 55.4(10) . . . . ?
C42 C41 C46 C45 -54.1(9) . . . . ?
Sn2 C41 C46 C45 -179.9(5) . . . . ?
C52 C47 C48 C49 -54.9(8) . . . . ?
Sn2 C47 C48 C49 179.5(5) . . . . ?
C47 C48 C49 C50 55.7(10) . . . . ?
C48 C49 C50 C51 -55.7(10) . . . . ?
C49 C50 C51 C52 55.5(9) . . . . ?
C48 C47 C52 C51 54.9(8) . . . . ?
Sn2 C47 C52 C51 -179.9(4) . . . . ?
C50 C51 C52 C47 -55.4(8) . . . . ?
C58 C53 C54 C55 -54.8(8) . . . . ?
Sn2 C53 C54 C55 178.1(5) . . . . ?
C53 C54 C55 C56 54.9(9) . . . . ?
C54 C55 C56 C57 -55.1(9) . . . . ?
C55 C56 C57 C58 55.5(9) . . . . ?
C54 C53 C58 C57 54.6(8) . . . . ?
Sn2 C53 C58 C57 -177.5(5) . . . . ?
C56 C57 C58 C53 -55.3(8) . . . . ?
C66 C59 C60 C61 41.1(9) . . . . ?
Sn2 C59 C60 C61 -85.5(7) . . . . ?
C66 C59 C60 C65 -140.2(7) . . . . ?
Sn2 C59 C60 C65 93.2(7) . . . . ?
C65 C60 C61 C62 -2.4(11) . . . . ?
C59 C60 C61 C62 176.2(7) . . . . ?
C60 C61 C62 C63 1.9(13) . . . . ?
C61 C62 C63 C64 -0.5(14) . . . . ?
C62 C63 C64 C65 -0.2(15) . . . . ?
C63 C64 C65 C60 -0.4(14) . . . . ?
C61 C60 C65 C64 1.7(12) . . . . ?
C59 C60 C65 C64 -177.1(7) . . . . ?
C60 C59 C66 B2 52.2(8) . . . . ?
Sn2 C59 C66 B2 177.6(5) . . . . ?
O3 B2 C66 C59 59.7(11) . . . . ?
O4 B2 C66 C59 -118.8(9) . . . . ?
B2 O3 C67 C70 38.6(11) . . . . ?
B2 O3 C67 C69 158.8(10) . . . . ?
B2 O3 C67 C68 -73.4(14) . . . . ?
O3 C67 C70 O4 -46.0(8) . . . . ?
C69 C67 C70 O4 -155.0(8) . . . . ?
C68 C67 C70 O4 75.2(9) . . . . ?
O3 C67 C70 C72 -156.8(9) . . . . ?
C69 C67 C70 C72 94.2(10) . . . . ?
C68 C67 C70 C72 -35.6(11) . . . . ?
O3 C67 C70 C71 78.2(9) . . . . ?
C69 C67 C70 C71 -30.9(11) . . . . ?
C68 C67 C70 C71 -160.6(8) . . . . ?
B2 O4 C70 C67 40.7(10) . . . . ?
B2 O4 C70 C72 161.0(9) . . . . ?
B2 O4 C70 C71 -75.2(14) . . . . ?
